data_2310402
loop_
_publ_author_name
'Herak, R.M.'
'Malcic, S.S.'
'Manojlovic, L.M.'

_publ_section_title
;
 The Crystal Structure of Sodium Tridecafluorodizirconate
;
_journal_name_full 'Acta Crystallographica (1,1948-23,1967)'
_journal_page_first 520
_journal_page_last 522
_journal_volume 18
_journal_year 1965
_chemical_formula_sum 'F13 Na5 Zr2'
_chemical_name_systematic 'Na5 Zr2 F13'
_space_group_IT_number 12
_symmetry_space_group_name_Hall '-C 2y'
_symmetry_space_group_name_H-M 'C 1 2/m 1'
_cell_angle_alpha 90
_cell_angle_beta 97.7
_cell_angle_gamma 90
_cell_formula_units_Z 2
_cell_length_a 11.62
_cell_length_b 5.49
_cell_length_c 8.44
_cell_volume 533.565
_citation_journal_id_ASTM ACCRA9
_cod_data_source_file Herak_ACCRA9_1965_936.cif
_cod_data_source_block F13Na5Zr2
_cod_original_cell_volume 533.5648
_cod_database_code 2310402

loop_
_symmetry_equiv_pos_as_xyz
x,y,z
-x,y,-z
-x,-y,-z
x,-y,z
x+1/2,y+1/2,z
-x+1/2,y+1/2,-z
-x+1/2,-y+1/2,-z
x+1/2,-y+1/2,z

loop_
_atom_site_label
_atom_site_type_symbol
_atom_site_fract_x
_atom_site_fract_y
_atom_site_fract_z
_atom_site_occupancy
_atom_site_U_iso_or_equiv
Na2 Na+1 -0.163 0 0.075 1 0.0
Na1 Na+1 0 0 0.5 1 0.0
F4 F-1 0.439 0.25 0.252 1 0.0
Na3 Na+1 0.277 0 0.346 1 0.0
F2 F-1 0.18 0.25 0.148 1 0.0
F1 F-1 0 0 0 1 0.0
F3 F-1 0.131 0.25 0.424 1 0.0
Zr1 Zr+4 0.0727 0 0.2426 1 0.0
